data_9012522
loop_
_publ_author_name
'Harrison, W. T. A.'
'Nenoff, T. M.'
'Gier, T. E.'
'Stucky, G. D.'

_publ_section_title
;
 Tetrahedral-atom 3-ring groupings in 1-dimensional inorganic chains:
 Be2AsO4OH*4H2O and Na2ZnPO4OH*7H2O
;
_journal_name_full 'Inorganic Chemistry'
_journal_page_first 2437
_journal_page_last 2441
_journal_paper_doi 10.1021/ic00063a039
_journal_volume 32
_journal_year 1993
_chemical_compound_source Synthetic
_chemical_formula_sum 'As Be2 H9 O9'
_chemical_name_mineral Bearsite
_space_group_IT_number 14
_symmetry_space_group_name_Hall '-P 2yab'
_symmetry_space_group_name_H-M 'P 1 21/a 1'
_cell_angle_alpha 90
_cell_angle_beta 98.439
_cell_angle_gamma 90
_cell_formula_units_Z 4
_cell_length_a 7.2349
_cell_length_b 12.686
_cell_length_c 8.6548
_cell_volume 785.754
_database_code_amcsd 0012708
_exptl_crystal_density_diffrn 2.080
_cod_original_formula_sum 'Be2 As O9 H9'
_cod_database_code 9012522

loop_
_space_group_symop_operation_xyz
x,y,z
1/2+x,1/2-y,z
1/2-x,1/2+y,-z
-x,-y,-z

loop_
_atom_site_label
_atom_site_fract_x
_atom_site_fract_y
_atom_site_fract_z
_atom_site_U_iso_or_equiv
_atom_site_type_symbol
_atom_site_attached_hydrogens
Be1 0.62270 0.12240 0.35900 0.01630 Be 0
Be2 0.85080 0.12650 0.11070 0.01700 Be 0
As 0.23796 0.17406 0.24214 0.01210 As 0
O1 0.82510 0.25450 0.10700 0.01720 O 0
O2 0.40170 0.09230 0.33420 0.01590 O 0
O3 0.06970 0.09280 0.15460 0.01570 O 0
O4 0.65680 0.24880 0.37410 0.01740 O 0
O-H5 0.72000 0.07330 0.22160 0.02340 O 1
Wat6 0.70960 0.07780 0.53350 0.02650 O 2
Wat7 0.79050 0.08830 -0.07310 0.02330 O 2
Wat8 0.41580 0.15020 0.83310 0.03550 O 2
Wat9 0.03070 0.18100 0.64450 0.03370 O 2

loop_
_cod_changelog_entry_id
_cod_changelog_entry_author
_cod_changelog_entry_date
_cod_changelog_entry_text
1
;cod-tools version 3.8.0
Id: cif_guess_AMCSD_atom_types 9574 2023-05-10 09:00:05Z saulius
;
2023-05-10T18:54:04+03:00
;Derived atom types and hydrogen counts
from atom names that follow the AMCSD naming convention
(Wat == water, O-H == hydroxyl).
;

loop_
_cod_related_entry_id
_cod_related_entry_database
_cod_related_entry_code
1 AMCSD 0012708
